data_1507175
loop_
_publ_author_name
'Ma, Yingjie'
'Chi, Xiaodong'
'Yan, Xuzhou'
'Liu, Jiyong'
'Yao, Yong'
'Chen, Weixiang'
'Huang, Feihe'
'Hou, Jun-Li'

_publ_section_title
;
 per-Hydroxylated Pillar[6]arene: Synthesis, X-ray Crystal Structure, and
 Host-Guest Complexation.
;
_journal_issue 6
_journal_name_full 'Organic letters'
_journal_page_first 1532
_journal_page_last 1535
_journal_paper_doi 10.1021/ol300263z
_journal_volume 14
_journal_year 2012
_chemical_formula_moiety 'C42 H36 O12, C12 H14 N2, 2(C3 H6 O)'
_chemical_formula_sum 'C60 H62 N2 O14'
_chemical_formula_weight 1035.12
_chemical_name_systematic
; 
 ? 
;
_space_group_IT_number 2
_symmetry_cell_setting triclinic
_symmetry_space_group_name_Hall '-P 1'
_symmetry_space_group_name_H-M 'P -1'
_atom_sites_solution_hydrogens geom
_atom_sites_solution_primary direct
_atom_sites_solution_secondary difmap
_audit_creation_method SHELXL-97
_cell_angle_alpha 114.819(5)
_cell_angle_beta 91.582(4)
_cell_angle_gamma 108.480(5)
_cell_formula_units_Z 1
_cell_length_a 10.5343(6)
_cell_length_b 11.7677(8)
_cell_length_c 13.5796(6)
_cell_measurement_reflns_used 3685
_cell_measurement_temperature 140(2)
_cell_measurement_theta_max 29.5268
_cell_measurement_theta_min 3.1536
_cell_volume 1423.66(17)
_computing_cell_refinement 'CrysAlis PRO (Agilent Technologies, 2011)'
_computing_data_collection 'CrysAlis PRO'
_computing_data_reduction 'CrysAlis PRO'
_computing_molecular_graphics 'OLEX2 (Dolomanov et al., 2009)'
_computing_publication_material OLEX2
_computing_structure_refinement 'SHELXL-97 (Sheldrick, 2008)'
_computing_structure_solution 'SHELXS-97 (Sheldrick, 2008)'
_diffrn_ambient_temperature 140(2)
_diffrn_detector_area_resol_mean 10.3592
_diffrn_measured_fraction_theta_full 0.997
_diffrn_measured_fraction_theta_max 0.997
_diffrn_measurement_device_type 'Xcalibur, Atlas, Gemini ultra'
_diffrn_measurement_method '\w scans'
_diffrn_radiation_monochromator graphite
_diffrn_radiation_source 'fine-focus sealed tube'
_diffrn_radiation_type MoK\a
_diffrn_radiation_wavelength 0.71073
_diffrn_reflns_av_R_equivalents 0.0255
_diffrn_reflns_av_sigmaI/netI 0.0475
_diffrn_reflns_limit_h_max 11
_diffrn_reflns_limit_h_min -12
_diffrn_reflns_limit_k_max 13
_diffrn_reflns_limit_k_min -11
_diffrn_reflns_limit_l_max 15
_diffrn_reflns_limit_l_min -15
_diffrn_reflns_number 8692
_diffrn_reflns_theta_full 24.71
_diffrn_reflns_theta_max 24.71
_diffrn_reflns_theta_min 3.16
_exptl_absorpt_coefficient_mu 0.086
_exptl_absorpt_correction_T_max 0.9780
_exptl_absorpt_correction_T_min 0.9706
_exptl_absorpt_correction_type multi-scan
_exptl_absorpt_process_details
;
CrysAlis PRO (Agilent Technologies, 2011) 
;
_exptl_crystal_colour red
_exptl_crystal_density_diffrn 1.207
_exptl_crystal_density_method 'not measured'
_exptl_crystal_description block
_exptl_crystal_F_000 548
_exptl_crystal_size_max 0.35
_exptl_crystal_size_mid 0.32
_exptl_crystal_size_min 0.26
_platon_squeeze_details ' ?'
_refine_diff_density_max 0.674
_refine_diff_density_min -0.387
_refine_diff_density_rms 0.082
_refine_ls_extinction_method none
_refine_ls_goodness_of_fit_ref 1.113
_refine_ls_hydrogen_treatment mixed
_refine_ls_matrix_type full
_refine_ls_number_parameters 365
_refine_ls_number_reflns 4827
_refine_ls_number_restraints 6
_refine_ls_restrained_S_all 1.118
_refine_ls_R_factor_all 0.0881
_refine_ls_R_factor_gt 0.0712
_refine_ls_shift/su_max 0.000
_refine_ls_shift/su_mean 0.000
_refine_ls_structure_factor_coef Fsqd
_refine_ls_weighting_details 'calc w=1/[\s^2^(Fo^2^)+(0.1479P)^2^+0.2480P] where P=(Fo^2^+2Fc^2^)/3'
_refine_ls_weighting_scheme calc
_refine_ls_wR_factor_gt 0.2222
_refine_ls_wR_factor_ref 0.2380
_reflns_number_gt 3480
_reflns_number_total 4827
_reflns_threshold_expression >2sigma(I)
_cod_data_source_file ol300263z_si_002.cif
_cod_data_source_block 111219_myj
_cod_depositor_comments
;
The following automatic conversions were performed:

'_symmetry_cell_setting' value 'Triclinic' changed to 'triclinic'
according to /home/saulius/struct/CIF-dictionaries/cif_core.dic
dictionary named 'cif_core.dic' version 2.4.1 from 2010-06-29.

Automatic conversion script
Id: cif_fix_values 1715 2011-07-08 13:25:40Z adriana 
;
_cod_original_cell_volume 1423.66(14)
_cod_database_code 1507175

loop_
_symmetry_equiv_pos_as_xyz
'x, y, z'
'-x, -y, -z'

loop_
_atom_site_label
_atom_site_type_symbol
_atom_site_fract_x
_atom_site_fract_y
_atom_site_fract_z
_atom_site_U_iso_or_equiv
_atom_site_adp_type
_atom_site_occupancy
_atom_site_symmetry_multiplicity
_atom_site_calc_flag
_atom_site_refinement_flags
O1 O 0.9555(2) 0.8627(2) 0.54597(19) 0.0370(6) Uani 1 1 d D
O2 O 0.5338(2) 0.9179(2) 0.34142(18) 0.0348(6) Uani 1 1 d D
O4 O 0.5529(2) 0.2378(2) -0.00523(19) 0.0369(6) Uani 1 1 d D
O5 O 0.3810(2) 0.6538(2) 0.23638(19) 0.0359(6) Uani 1 1 d D
O6 O 0.4676(2) 0.0861(2) 0.11341(18) 0.0323(5) Uani 1 1 d D
O7 O -0.0390(2) 0.0235(3) 0.2325(2) 0.0409(6) Uani 1 1 d D
N1 N 0.6537(3) 0.2675(3) 0.3614(2) 0.0406(7) Uani 1 1 d .
C1 C 0.8494(3) 0.8725(3) 0.4921(2) 0.0286(7) Uani 1 1 d .
C2 C 0.7958(3) 0.9689(3) 0.5538(2) 0.0275(7) Uani 1 1 d .
C3 C 0.6890(3) 0.9787(3) 0.5004(2) 0.0272(7) Uani 1 1 d .
H3 H 0.6506 1.0409 0.5408 0.033 Uiso 1 1 calc R
C4 C 0.6373(3) 0.8983(3) 0.3882(2) 0.0266(7) Uani 1 1 d .
C5 C 0.6950(3) 0.8058(3) 0.3259(2) 0.0257(7) Uani 1 1 d .
C6 C 0.7994(3) 0.7924(3) 0.3800(2) 0.0271(7) Uani 1 1 d .
H6A H 0.8363 0.7284 0.3402 0.033 Uiso 1 1 calc R
C7 C 0.6514(3) 0.7259(3) 0.2011(2) 0.0285(7) Uani 1 1 d .
H7A H 0.6060 0.7708 0.1750 0.034 Uiso 1 1 calc R
H7B H 0.7325 0.7272 0.1687 0.034 Uiso 1 1 calc R
C8 C 0.5577(3) 0.5814(3) 0.1596(2) 0.0253(7) Uani 1 1 d .
C9 C 0.4232(3) 0.5496(3) 0.1763(2) 0.0259(7) Uani 1 1 d .
C10 C 0.3357(3) 0.4167(3) 0.1320(2) 0.0279(7) Uani 1 1 d .
H10 H 0.2467 0.3973 0.1444 0.034 Uiso 1 1 calc R
C11 C 0.3781(3) 0.3117(3) 0.0693(2) 0.0270(7) Uani 1 1 d .
C12 C 0.5121(3) 0.3427(3) 0.0547(2) 0.0274(7) Uani 1 1 d .
C13 C 0.6006(3) 0.4766(3) 0.1001(2) 0.0283(7) Uani 1 1 d .
H13 H 0.6905 0.4957 0.0901 0.034 Uiso 1 1 calc R
C14 C 0.2787(3) 0.1672(3) 0.0168(2) 0.0302(7) Uani 1 1 d .
H14A H 0.1942 0.1625 -0.0180 0.036 Uiso 1 1 calc R
H14B H 0.3163 0.1119 -0.0404 0.036 Uiso 1 1 calc R
C15 C 0.2481(3) 0.1113(3) 0.0985(2) 0.0262(7) Uani 1 1 d .
C16 C 0.1233(3) 0.0942(3) 0.1332(2) 0.0298(7) Uani 1 1 d .
H16 H 0.0604 0.1195 0.1062 0.036 Uiso 1 1 calc R
C17 C 0.0898(3) 0.0411(3) 0.2065(2) 0.0280(7) Uani 1 1 d .
C18 C 0.1821(3) 0.0028(3) 0.2484(2) 0.0260(7) Uani 1 1 d .
C19 C 0.3077(3) 0.0207(3) 0.2153(2) 0.0246(6) Uani 1 1 d .
H19 H 0.3706 -0.0040 0.2430 0.029 Uiso 1 1 calc R
C20 C 0.3418(3) 0.0746(3) 0.1421(2) 0.0245(6) Uani 1 1 d .
C21 C 0.1473(3) -0.0623(3) 0.3251(2) 0.0298(7) Uani 1 1 d .
H21A H 0.0490 -0.1009 0.3154 0.036 Uiso 1 1 calc R
H21B H 0.1812 -0.1354 0.3030 0.036 Uiso 1 1 calc R
C22 C 0.7245(4) 0.1742(4) 0.3067(3) 0.0466(9) Uani 1 1 d .
H22A H 0.7207 0.1189 0.3430 0.070 Uiso 1 1 calc R
H22B H 0.8179 0.2246 0.3109 0.070 Uiso 1 1 calc R
H22C H 0.6810 0.1184 0.2306 0.070 Uiso 1 1 calc R
C23 C 0.6458(5) 0.3548(5) 0.3261(4) 0.0656(13) Uani 1 1 d .
H23 H 0.6830 0.3548 0.2648 0.079 Uiso 1 1 calc R
C24 C 0.5839(5) 0.4454(5) 0.3779(4) 0.0661(13) Uani 1 1 d .
H24 H 0.5779 0.5040 0.3502 0.079 Uiso 1 1 calc R
C25 C 0.5312(4) 0.4498(4) 0.4700(3) 0.0425(9) Uani 1 1 d .
C26 C 0.5266(7) 0.3470(6) 0.4945(5) 0.090(2) Uani 1 1 d .
H26 H 0.4800 0.3371 0.5494 0.108 Uiso 1 1 calc R
C27 C 0.5883(7) 0.2591(6) 0.4408(5) 0.088(2) Uani 1 1 d .
H27 H 0.5843 0.1915 0.4606 0.105 Uiso 1 1 calc R
O3 O 0.7935(2) 0.3226(2) -0.0620(2) 0.0400(6) Uani 1 1 d .
H5 H 0.2807 0.6188 0.2251 0.048 Uiso 1 1 d RD
C29 C 0.8813(4) 0.2484(4) 0.0529(3) 0.0435(9) Uani 1 1 d .
H29A H 0.7982 0.2459 0.0808 0.065 Uiso 1 1 calc R
H29B H 0.9575 0.3036 0.1131 0.065 Uiso 1 1 calc R
H29C H 0.8822 0.1589 0.0166 0.065 Uiso 1 1 calc R
C28 C 0.8906(3) 0.3056(3) -0.0276(3) 0.0343(7) Uani 1 1 d .
C30 C 1.0222(3) 0.3383(3) -0.0660(3) 0.0410(8) Uani 1 1 d .
H30A H 1.0127 0.3658 -0.1222 0.061 Uiso 1 1 calc R
H30B H 1.0472 0.2604 -0.0956 0.061 Uiso 1 1 calc R
H30C H 1.0917 0.4099 -0.0049 0.061 Uiso 1 1 calc R
H6 H 0.480(5) 0.121(4) 0.069(3) 0.061(13) Uiso 1 1 d D
H2 H 0.485(4) 0.838(3) 0.297(3) 0.067(15) Uiso 1 1 d D
H1 H 0.989(5) 0.808(4) 0.506(3) 0.071(15) Uiso 1 1 d D
H4 H 0.633(3) 0.267(5) -0.018(4) 0.067(14) Uiso 1 1 d D
H7 H -0.041(6) 0.051(5) 0.301(2) 0.095(19) Uiso 1 1 d D

loop_
_atom_site_aniso_label
_atom_site_aniso_U_11
_atom_site_aniso_U_22
_atom_site_aniso_U_33
_atom_site_aniso_U_23
_atom_site_aniso_U_13
_atom_site_aniso_U_12
O1 0.0360(12) 0.0442(14) 0.0367(13) 0.0173(11) 0.0095(10) 0.0231(11)
O2 0.0436(13) 0.0334(13) 0.0313(12) 0.0140(11) 0.0042(10) 0.0200(11)
O4 0.0388(13) 0.0258(12) 0.0443(13) 0.0137(11) 0.0166(11) 0.0118(10)
O5 0.0299(11) 0.0316(12) 0.0435(13) 0.0123(10) 0.0108(10) 0.0139(9)
O6 0.0313(12) 0.0418(13) 0.0337(12) 0.0227(11) 0.0114(9) 0.0172(10)
O7 0.0267(11) 0.0589(16) 0.0374(14) 0.0245(13) 0.0073(10) 0.0119(11)
N1 0.0431(16) 0.0402(16) 0.0454(17) 0.0230(14) 0.0141(13) 0.0182(13)
C1 0.0286(15) 0.0286(15) 0.0313(16) 0.0166(14) 0.0099(13) 0.0089(12)
C2 0.0334(16) 0.0231(14) 0.0253(15) 0.0135(13) 0.0106(13) 0.0056(12)
C3 0.0359(16) 0.0267(15) 0.0269(15) 0.0155(13) 0.0138(13) 0.0158(13)
C4 0.0359(16) 0.0241(15) 0.0285(15) 0.0166(13) 0.0132(13) 0.0146(12)
C5 0.0300(15) 0.0236(14) 0.0236(15) 0.0130(12) 0.0111(12) 0.0059(12)
C6 0.0310(16) 0.0225(14) 0.0303(16) 0.0129(13) 0.0156(13) 0.0106(12)
C7 0.0341(16) 0.0284(16) 0.0243(15) 0.0147(13) 0.0130(12) 0.0086(13)
C8 0.0278(15) 0.0306(16) 0.0200(14) 0.0157(13) 0.0052(11) 0.0076(12)
C9 0.0288(15) 0.0301(16) 0.0229(15) 0.0133(13) 0.0066(12) 0.0139(12)
C10 0.0248(15) 0.0352(17) 0.0272(15) 0.0157(14) 0.0049(12) 0.0129(13)
C11 0.0335(16) 0.0273(15) 0.0216(14) 0.0140(13) 0.0026(12) 0.0089(13)
C12 0.0316(16) 0.0286(15) 0.0252(15) 0.0143(13) 0.0089(12) 0.0117(13)
C13 0.0302(15) 0.0315(16) 0.0252(15) 0.0152(13) 0.0099(12) 0.0098(13)
C14 0.0343(16) 0.0282(16) 0.0256(15) 0.0129(13) 0.0002(13) 0.0076(13)
C15 0.0298(15) 0.0212(14) 0.0240(14) 0.0102(12) 0.0023(12) 0.0050(12)
C16 0.0309(16) 0.0279(16) 0.0283(16) 0.0106(13) 0.0000(13) 0.0111(13)
C17 0.0261(15) 0.0288(15) 0.0259(15) 0.0111(13) 0.0043(12) 0.0078(12)
C18 0.0313(15) 0.0206(14) 0.0206(14) 0.0080(12) 0.0049(12) 0.0046(12)
C19 0.0302(15) 0.0228(14) 0.0224(14) 0.0092(12) 0.0031(12) 0.0132(12)
C20 0.0287(15) 0.0197(14) 0.0216(14) 0.0074(12) 0.0058(12) 0.0072(11)
C21 0.0336(16) 0.0274(15) 0.0266(15) 0.0126(13) 0.0069(13) 0.0082(13)
C22 0.050(2) 0.048(2) 0.051(2) 0.0253(19) 0.0159(18) 0.0248(17)
C23 0.101(4) 0.074(3) 0.069(3) 0.055(3) 0.051(3) 0.055(3)
C24 0.104(4) 0.073(3) 0.074(3) 0.058(3) 0.053(3) 0.060(3)
C25 0.049(2) 0.044(2) 0.050(2) 0.0316(18) 0.0214(17) 0.0203(17)
C26 0.158(6) 0.094(4) 0.106(4) 0.083(4) 0.101(4) 0.095(4)
C27 0.146(5) 0.090(4) 0.108(4) 0.084(4) 0.091(4) 0.085(4)
O3 0.0363(13) 0.0416(13) 0.0482(14) 0.0215(12) 0.0103(11) 0.0197(10)
C29 0.046(2) 0.048(2) 0.0366(19) 0.0181(17) 0.0030(15) 0.0181(16)
C28 0.0350(17) 0.0264(16) 0.0319(17) 0.0045(14) 0.0013(14) 0.0114(13)
C30 0.0313(17) 0.0362(18) 0.048(2) 0.0142(17) 0.0046(15) 0.0099(14)

loop_
_atom_type_symbol
_atom_type_description
_atom_type_scat_dispersion_real
_atom_type_scat_dispersion_imag
_atom_type_scat_source
C C 0.0033 0.0016 'International Tables Vol C Tables 4.2.6.8 and 6.1.1.4'
H H 0.0000 0.0000 'International Tables Vol C Tables 4.2.6.8 and 6.1.1.4'
N N 0.0061 0.0033 'International Tables Vol C Tables 4.2.6.8 and 6.1.1.4'
O O 0.0106 0.0060 'International Tables Vol C Tables 4.2.6.8 and 6.1.1.4'

loop_
_geom_angle_atom_site_label_1
_geom_angle_atom_site_label_2
_geom_angle_atom_site_label_3
_geom_angle
_geom_angle_site_symmetry_1
_geom_angle_site_symmetry_3
C1 O1 H1 116(3) . .
C4 O2 H2 101(3) . .
C12 O4 H4 110(3) . .
C9 O5 H5 108.7 . .
C20 O6 H6 110(3) . .
C17 O7 H7 115(4) . .
C27 N1 C23 118.4(4) . .
C27 N1 C22 120.7(3) . .
C23 N1 C22 120.7(3) . .
O1 C1 C6 121.7(3) . .
O1 C1 C2 117.7(3) . .
C6 C1 C2 120.6(3) . .
C3 C2 C1 117.9(3) . .
C3 C2 C21 120.2(3) . 2_666
C1 C2 C21 121.8(3) . 2_666
C2 C3 C4 122.0(3) . .
C2 C3 H3 119.0 . .
C4 C3 H3 119.0 . .
O2 C4 C3 118.0(3) . .
O2 C4 C5 122.1(3) . .
C3 C4 C5 119.8(3) . .
C6 C5 C4 118.4(3) . .
C6 C5 C7 120.0(3) . .
C4 C5 C7 121.6(3) . .
C1 C6 C5 121.2(3) . .
C1 C6 H6A 119.4 . .
C5 C6 H6A 119.4 . .
C8 C7 C5 115.2(2) . .
C8 C7 H7A 108.5 . .
C5 C7 H7A 108.5 . .
C8 C7 H7B 108.5 . .
C5 C7 H7B 108.5 . .
H7A C7 H7B 107.5 . .
C13 C8 C9 117.9(3) . .
C13 C8 C7 121.2(3) . .
C9 C8 C7 120.9(3) . .
O5 C9 C10 121.7(3) . .
O5 C9 C8 118.0(3) . .
C10 C9 C8 120.4(3) . .
C9 C10 C11 121.5(3) . .
C9 C10 H10 119.3 . .
C11 C10 H10 119.3 . .
C12 C11 C10 118.3(3) . .
C12 C11 C14 121.1(3) . .
C10 C11 C14 120.6(3) . .
O4 C12 C11 117.5(3) . .
O4 C12 C13 122.3(3) . .
C11 C12 C13 120.2(3) . .
C8 C13 C12 121.7(3) . .
C8 C13 H13 119.2 . .
C12 C13 H13 119.2 . .
C15 C14 C11 113.0(2) . .
C15 C14 H14A 109.0 . .
C11 C14 H14A 109.0 . .
C15 C14 H14B 109.0 . .
C11 C14 H14B 109.0 . .
H14A C14 H14B 107.8 . .
C16 C15 C20 117.6(3) . .
C16 C15 C14 120.1(3) . .
C20 C15 C14 122.3(3) . .
C17 C16 C15 122.2(3) . .
C17 C16 H16 118.9 . .
C15 C16 H16 118.9 . .
C16 C17 O7 117.7(3) . .
C16 C17 C18 120.0(3) . .
O7 C17 C18 122.3(3) . .
C19 C18 C17 118.3(3) . .
C19 C18 C21 119.6(3) . .
C17 C18 C21 122.0(3) . .
C20 C19 C18 121.7(3) . .
C20 C19 H19 119.1 . .
C18 C19 H19 119.1 . .
O6 C20 C19 117.1(3) . .
O6 C20 C15 122.8(2) . .
C19 C20 C15 120.1(3) . .
C2 C21 C18 115.0(2) 2_666 .
C2 C21 H21A 108.5 2_666 .
C18 C21 H21A 108.5 . .
C2 C21 H21B 108.5 2_666 .
C18 C21 H21B 108.5 . .
H21A C21 H21B 107.5 . .
N1 C22 H22A 109.5 . .
N1 C22 H22B 109.5 . .
H22A C22 H22B 109.5 . .
N1 C22 H22C 109.5 . .
H22A C22 H22C 109.5 . .
H22B C22 H22C 109.5 . .
N1 C23 C24 121.7(4) . .
N1 C23 H23 119.1 . .
C24 C23 H23 119.1 . .
C25 C24 C23 120.3(4) . .
C25 C24 H24 119.8 . .
C23 C24 H24 119.8 . .
C24 C25 C26 115.3(4) . .
C24 C25 C25 121.4(4) . 2_666
C26 C25 C25 122.8(4) . 2_666
C27 C26 C25 121.6(4) . .
C27 C26 H26 119.2 . .
C25 C26 H26 119.2 . .
N1 C27 C26 121.5(4) . .
N1 C27 H27 119.3 . .
C26 C27 H27 119.3 . .
C28 C29 H29A 109.5 . .
C28 C29 H29B 109.5 . .
H29A C29 H29B 109.5 . .
C28 C29 H29C 109.5 . .
H29A C29 H29C 109.5 . .
H29B C29 H29C 109.5 . .
O3 C28 C30 121.1(3) . .
O3 C28 C29 121.5(3) . .
C30 C28 C29 117.4(3) . .
C28 C30 H30A 109.5 . .
C28 C30 H30B 109.5 . .
H30A C30 H30B 109.5 . .
C28 C30 H30C 109.5 . .
H30A C30 H30C 109.5 . .
H30B C30 H30C 109.5 . .

loop_
_geom_bond_atom_site_label_1
_geom_bond_atom_site_label_2
_geom_bond_distance
_geom_bond_site_symmetry_2
O1 C1 1.380(4) .
O1 H1 0.84(2) .
O2 C4 1.375(4) .
O2 H2 0.838(19) .
O4 C12 1.372(4) .
O4 H4 0.859(19) .
O5 C9 1.376(4) .
O5 H5 0.9856 .
O6 C20 1.373(4) .
O6 H6 0.854(19) .
O7 C17 1.384(4) .
O7 H7 0.86(2) .
N1 C27 1.317(5) .
N1 C23 1.325(5) .
N1 C22 1.476(5) .
C1 C6 1.385(4) .
C1 C2 1.394(5) .
C2 C3 1.383(4) .
C2 C21 1.511(4) 2_666
C3 C4 1.389(4) .
C3 H3 0.9300 .
C4 C5 1.394(4) .
C5 C6 1.392(4) .
C5 C7 1.521(4) .
C6 H6A 0.9300 .
C7 C8 1.512(4) .
C7 H7A 0.9700 .
C7 H7B 0.9700 .
C8 C13 1.383(4) .
C8 C9 1.397(4) .
C9 C10 1.387(4) .
C10 C11 1.392(4) .
C10 H10 0.9300 .
C11 C12 1.384(4) .
C11 C14 1.520(4) .
C12 C13 1.398(4) .
C13 H13 0.9300 .
C14 C15 1.505(4) .
C14 H14A 0.9700 .
C14 H14B 0.9700 .
C15 C16 1.392(4) .
C15 C20 1.401(4) .
C16 C17 1.382(4) .
C16 H16 0.9300 .
C17 C18 1.391(4) .
C18 C19 1.391(4) .
C18 C21 1.524(4) .
C19 C20 1.387(4) .
C19 H19 0.9300 .
C21 C2 1.511(4) 2_666
C21 H21A 0.9700 .
C21 H21B 0.9700 .
C22 H22A 0.9600 .
C22 H22B 0.9600 .
C22 H22C 0.9600 .
C23 C24 1.375(6) .
C23 H23 0.9300 .
C24 C25 1.371(5) .
C24 H24 0.9300 .
C25 C26 1.371(6) .
C25 C25 1.485(8) 2_666
C26 C27 1.357(7) .
C26 H26 0.9300 .
C27 H27 0.9300 .
O3 C28 1.220(4) .
C29 C28 1.497(5) .
C29 H29A 0.9600 .
C29 H29B 0.9600 .
C29 H29C 0.9600 .
C28 C30 1.488(5) .
C30 H30A 0.9600 .
C30 H30B 0.9600 .
C30 H30C 0.9600 .

loop_
_platon_squeeze_void_nr
_platon_squeeze_void_average_x
_platon_squeeze_void_average_y
_platon_squeeze_void_average_z
_platon_squeeze_void_volume
_platon_squeeze_void_count_electrons
1 0.000 0.500 0.500 200.4 21.8
